data_1549905
loop_
_publ_author_name
'Llorente, Nuria'
'Fern\'andez-P\'erez, H\'ector'
'Bauz\'a, Antonio'
'Frontera, Antonio'
'Vidal-Ferran, Anton'

_publ_section_title
;
 Ni-Catalysed Intramolecular [4+4]-cycloadditions of bis-dienes towards
 eight-membered fused bicyclic systems: a combined experimental and
 computational study
;
_journal_issue 20
_journal_name_full 'Catalysis Science &amp; Technology'
_journal_page_first 5251
_journal_paper_doi 10.1039/C8CY00684A
_journal_volume 8
_journal_year 2018
_chemical_formula_sum 'C16 H22 O4'
_chemical_formula_weight 278.33
_chemical_name_systematic HFP1255
_space_group_IT_number 2
_space_group_name_Hall '-P 1'
_space_group_name_H-M_alt 'P -1'
_symmetry_cell_setting triclinic
_symmetry_space_group_name_Hall '-P 1'
_symmetry_space_group_name_H-M 'P -1'
_atom_sites_solution_hydrogens geom
_audit_creation_method SHELXL-2014/7
_audit_update_record
;
2018-04-05 deposited with the CCDC.
2018-09-06 downloaded from the CCDC.
;
_cell_angle_alpha 67.7938(14)
_cell_angle_beta 88.4599(15)
_cell_angle_gamma 84.1325(16)
_cell_formula_units_Z 2
_cell_length_a 6.2605(4)
_cell_length_b 9.8392(6)
_cell_length_c 12.7844(7)
_cell_measurement_reflns_used 7220
_cell_measurement_temperature 100(2)
_cell_measurement_theta_max 33.02
_cell_measurement_theta_min 2.25
_cell_volume 725.21(8)
_computing_cell_refinement 'Bruker APEX2 v2011.4-0'
_computing_data_collection 'Bruker APEX2 v2011.4-0'
_computing_data_reduction 'Bruker SAINT V7.60A'
_computing_molecular_graphics 'Bruker SHELXTL'
_computing_publication_material 'Bruker SHELXTL'
_computing_structure_refinement 'SHELXL-2014 (Sheldrick, 2014)'
_computing_structure_solution Sir2011
_diffrn_ambient_temperature 100(2)
_diffrn_detector_area_resol_mean 512
_diffrn_detector_type '4K CCD area detector APEX II'
_diffrn_measured_fraction_theta_full 0.997
_diffrn_measured_fraction_theta_max 0.924
_diffrn_measurement_device_type 'APEX DUO Kappa 4-axis goniometer'
_diffrn_measurement_method
;
 Fullsphere data collection, phi and omega scans
;
_diffrn_measurement_specimen_support 'magnetic support with MicroMount'
_diffrn_radiation_monochromator 'Quazar MX Multilayer Optics'
_diffrn_radiation_type MoK\a
_diffrn_radiation_wavelength 0.71073
_diffrn_reflns_av_R_equivalents 0.0209
_diffrn_reflns_av_unetI/netI 0.0239
_diffrn_reflns_Laue_measured_fraction_full 0.997
_diffrn_reflns_Laue_measured_fraction_max 0.924
_diffrn_reflns_limit_h_max 9
_diffrn_reflns_limit_h_min -6
_diffrn_reflns_limit_k_max 14
_diffrn_reflns_limit_k_min -14
_diffrn_reflns_limit_l_max 19
_diffrn_reflns_limit_l_min -19
_diffrn_reflns_number 12624
_diffrn_reflns_point_group_measured_fraction_full 0.997
_diffrn_reflns_point_group_measured_fraction_max 0.924
_diffrn_reflns_theta_full 25.242
_diffrn_reflns_theta_max 33.109
_diffrn_reflns_theta_min 1.721
_diffrn_source 'Microfocus source E025 IuS'
_diffrn_source_current 0.6
_diffrn_source_power 50
_diffrn_source_size '0.2 mm x 0.2 mm fine focus'
_diffrn_source_type 'Bruker APEX DUO'
_exptl_absorpt_coefficient_mu 0.090
_exptl_absorpt_correction_T_max 0.995
_exptl_absorpt_correction_T_min 0.919
_exptl_absorpt_correction_type empirical
_exptl_absorpt_process_details
; 
 SADABS Version 2008/1 Bruker-Nonius
 Blessing, Acta Cryst. (1995) A51 33-38
;
_exptl_crystal_colour colourless
_exptl_crystal_density_diffrn 1.275
_exptl_crystal_description block
_exptl_crystal_F_000 300
_exptl_crystal_size_max 0.20
_exptl_crystal_size_mid 0.08
_exptl_crystal_size_min 0.05
_refine_diff_density_max 0.429
_refine_diff_density_min -0.223
_refine_diff_density_rms 0.050
_refine_ls_extinction_method none
_refine_ls_goodness_of_fit_ref 1.025
_refine_ls_hydrogen_treatment constr
_refine_ls_matrix_type full
_refine_ls_number_parameters 183
_refine_ls_number_reflns 5107
_refine_ls_number_restraints 0
_refine_ls_restrained_S_all 1.025
_refine_ls_R_factor_all 0.0416
_refine_ls_R_factor_gt 0.0364
_refine_ls_shift/su_max 0.000
_refine_ls_shift/su_mean 0.000
_refine_ls_structure_factor_coef Fsqd
_refine_ls_weighting_details 'w=1/[\s^2^(Fo^2^)+(0.0510P)^2^+0.2024P] where P=(Fo^2^+2Fc^2^)/3'
_refine_ls_weighting_scheme calc
_refine_ls_wR_factor_gt 0.0984
_refine_ls_wR_factor_ref 0.1026
_reflns_Friedel_coverage 0.000
_reflns_number_gt 4499
_reflns_number_total 5107
_reflns_threshold_expression 'I > 2\s(I)'
_cod_data_source_file c8cy00684a2.cif
_cod_data_source_block mo_HFP1255_4_0m
_cod_depositor_comments
;
The following automatic conversions were performed:

'_symmetry_cell_setting' value 'Triclinic' changed to 'triclinic'
according to
/home/data/users/saulius/crontab/automatic-downloads/rss-feeds/RSC/lib/dictionaries/cif_core.dic
dictionary named 'cif_core.dic' version 2.4.2 from 2011-04-26.

Automatic conversion script
Id: cif_fix_values 4973 2017-02-22 13:04:09Z antanas 

 Adding full bibliography for 1549904--1549905.cif.
;
_cod_original_sg_symbol_H-M P-1
_cod_database_code 1549905
_shelx_shelxl_version_number 2014/7
_shelx_space_group_comment
;
The symmetry employed for this shelxl refinement is uniquely defined
by the following loop, which should always be used as a source of
symmetry information in preference to the above space-group names.
They are only intended as comments.
;
_shelx_estimated_absorpt_t_min 0.982
_shelx_estimated_absorpt_t_max 0.995

loop_
_space_group_symop_operation_xyz
'x, y, z'
'-x, -y, -z'

loop_
_atom_site_label
_atom_site_type_symbol
_atom_site_fract_x
_atom_site_fract_y
_atom_site_fract_z
_atom_site_U_iso_or_equiv
_atom_site_adp_type
_atom_site_occupancy
_atom_site_site_symmetry_order
_atom_site_calc_flag
_atom_site_refinement_flags_posn
_atom_site_refinement_flags_adp
O1 O 0.12595(9) 0.40313(7) 0.37510(5) 0.01776(12) Uani 1 1 d . .
O2 O 0.33878(9) 0.58579(6) 0.33799(5) 0.01635(12) Uani 1 1 d . .
O3 O 0.41852(10) 0.67509(7) 0.04343(5) 0.02175(13) Uani 1 1 d . .
O4 O 0.08683(9) 0.63801(7) 0.11334(5) 0.01761(12) Uani 1 1 d . .
C1 C 0.36495(11) 0.45953(8) 0.21307(6) 0.01078(12) Uani 1 1 d . .
C2 C 0.61081(11) 0.43298(8) 0.22673(7) 0.01379(13) Uani 1 1 d . .
H2A H 0.6761 0.4397 0.1538 0.017 Uiso 1 1 calc R U
H2B H 0.6639 0.5102 0.2484 0.017 Uiso 1 1 calc R U
C3 C 0.67801(11) 0.28129(8) 0.31688(6) 0.01399(13) Uani 1 1 d . .
H3A H 0.6163 0.2761 0.3903 0.017 Uiso 1 1 calc R U
H3B H 0.8364 0.2674 0.3253 0.017 Uiso 1 1 calc R U
C4 C 0.60272(11) 0.15719(8) 0.28661(6) 0.01181(13) Uani 1 1 d . .
H4 H 0.6647 0.1636 0.2122 0.014 Uiso 1 1 calc R U
C5 C 0.67981(12) 0.00932(9) 0.37513(6) 0.01510(14) Uani 1 1 d . .
H5 H 0.6987 0.0077 0.4491 0.018 Uiso 1 1 calc R U
C6 C 0.72500(12) -0.11964(9) 0.36338(7) 0.01724(15) Uani 1 1 d . .
H6 H 0.7723 -0.2005 0.4302 0.021 Uiso 1 1 calc R U
C7 C 0.71166(13) -0.15510(9) 0.25912(8) 0.01951(15) Uani 1 1 d . .
H7A H 0.6687 -0.2564 0.2827 0.023 Uiso 1 1 calc R U
H7B H 0.8577 -0.1561 0.2276 0.023 Uiso 1 1 calc R U
C8 C 0.55825(13) -0.05265(9) 0.16320(7) 0.01829(15) Uani 1 1 d . .
H8A H 0.6147 0.0448 0.1288 0.022 Uiso 1 1 calc R U
H8B H 0.5546 -0.0944 0.1040 0.022 Uiso 1 1 calc R U
C9 C 0.33317(13) -0.03200(9) 0.20293(7) 0.01673(14) Uani 1 1 d . .
H9 H 0.2359 -0.0947 0.1935 0.020 Uiso 1 1 calc R U
C10 C 0.25125(12) 0.06246(8) 0.24966(7) 0.01462(14) Uani 1 1 d . .
H10 H 0.1043 0.0558 0.2695 0.018 Uiso 1 1 calc R U
C11 C 0.35552(11) 0.17805(8) 0.27591(6) 0.01143(12) Uani 1 1 d . .
H11 H 0.2997 0.1742 0.3509 0.014 Uiso 1 1 calc R U
C12 C 0.27762(11) 0.33265(8) 0.18912(6) 0.01127(12) Uani 1 1 d . .
H12A H 0.1187 0.3457 0.1892 0.014 Uiso 1 1 calc R U
H12B H 0.3228 0.3387 0.1128 0.014 Uiso 1 1 calc R U
C13 C 0.26039(11) 0.47567(8) 0.31808(6) 0.01134(12) Uani 1 1 d . .
C14 C 0.24612(15) 0.61662(10) 0.43248(7) 0.02010(16) Uani 1 1 d . .
H14A H 0.2991 0.7062 0.4341 0.030 Uiso 1 1 calc R U
H14B H 0.2872 0.5334 0.5030 0.030 Uiso 1 1 calc R U
H14C H 0.0893 0.6311 0.4244 0.030 Uiso 1 1 calc R U
C15 C 0.29983(12) 0.60335(8) 0.11376(6) 0.01304(13) Uani 1 1 d . .
C16 C 0.00094(15) 0.76741(9) 0.01967(7) 0.02069(16) Uani 1 1 d . .
H16A H -0.1562 0.7771 0.0233 0.031 Uiso 1 1 calc R U
H16B H 0.0450 0.7578 -0.0516 0.031 Uiso 1 1 calc R U
H16C H 0.0557 0.8551 0.0238 0.031 Uiso 1 1 calc R U

loop_
_atom_site_aniso_label
_atom_site_aniso_U_11
_atom_site_aniso_U_22
_atom_site_aniso_U_33
_atom_site_aniso_U_23
_atom_site_aniso_U_13
_atom_site_aniso_U_12
O1 0.0181(3) 0.0207(3) 0.0168(3) -0.0089(2) 0.0066(2) -0.0066(2)
O2 0.0209(3) 0.0168(3) 0.0162(2) -0.0111(2) 0.0047(2) -0.0055(2)
O3 0.0236(3) 0.0179(3) 0.0190(3) -0.0014(2) 0.0073(2) -0.0043(2)
O4 0.0167(3) 0.0161(3) 0.0150(3) -0.0010(2) -0.00001(19) 0.0014(2)
C1 0.0117(3) 0.0107(3) 0.0107(3) -0.0048(2) 0.0017(2) -0.0018(2)
C2 0.0111(3) 0.0147(3) 0.0176(3) -0.0079(3) 0.0027(2) -0.0034(2)
C3 0.0115(3) 0.0162(3) 0.0163(3) -0.0084(3) -0.0008(2) -0.0016(2)
C4 0.0106(3) 0.0128(3) 0.0123(3) -0.0050(2) 0.0003(2) -0.0012(2)
C5 0.0129(3) 0.0169(3) 0.0132(3) -0.0034(3) -0.0001(2) 0.0001(2)
C6 0.0139(3) 0.0150(3) 0.0186(3) -0.0022(3) 0.0011(3) 0.0007(2)
C7 0.0165(3) 0.0159(3) 0.0276(4) -0.0105(3) 0.0019(3) 0.0001(3)
C8 0.0208(3) 0.0173(3) 0.0201(4) -0.0106(3) 0.0023(3) -0.0036(3)
C9 0.0168(3) 0.0126(3) 0.0208(3) -0.0058(3) -0.0032(3) -0.0026(2)
C10 0.0118(3) 0.0116(3) 0.0191(3) -0.0038(3) -0.0016(2) -0.0024(2)
C11 0.0109(3) 0.0106(3) 0.0124(3) -0.0038(2) 0.0006(2) -0.0016(2)
C12 0.0120(3) 0.0107(3) 0.0117(3) -0.0047(2) 0.0001(2) -0.0017(2)
C13 0.0117(3) 0.0116(3) 0.0108(3) -0.0047(2) -0.0006(2) 0.0002(2)
C14 0.0272(4) 0.0213(4) 0.0159(3) -0.0121(3) 0.0034(3) -0.0012(3)
C15 0.0172(3) 0.0116(3) 0.0119(3) -0.0062(2) 0.0016(2) -0.0019(2)
C16 0.0262(4) 0.0163(4) 0.0155(3) -0.0025(3) -0.0039(3) 0.0035(3)

loop_
_atom_type_symbol
_atom_type_description
_atom_type_scat_dispersion_real
_atom_type_scat_dispersion_imag
_atom_type_scat_source
C C 0.0033 0.0016 'International Tables Vol C Tables 4.2.6.8 and 6.1.1.4'
H H 0.0000 0.0000 'International Tables Vol C Tables 4.2.6.8 and 6.1.1.4'
O O 0.0106 0.0060 'International Tables Vol C Tables 4.2.6.8 and 6.1.1.4'

loop_
_geom_angle_atom_site_label_1
_geom_angle_atom_site_label_2
_geom_angle_atom_site_label_3
_geom_angle
C13 O2 C14 115.57(6)
C15 O4 C16 116.06(6)
C15 C1 C13 106.50(6)
C15 C1 C2 110.46(6)
C13 C1 C2 110.92(6)
C15 C1 C12 107.88(6)
C13 C1 C12 110.85(6)
C2 C1 C12 110.13(6)
C3 C2 C1 110.70(6)
C2 C3 C4 111.71(6)
C5 C4 C3 110.06(6)
C5 C4 C11 111.33(6)
C3 C4 C11 108.91(6)
C6 C5 C4 128.59(7)
C5 C6 C7 129.15(7)
C6 C7 C8 117.73(7)
C9 C8 C7 112.91(7)
C10 C9 C8 128.92(7)
C9 C10 C11 130.23(7)
C10 C11 C4 116.43(6)
C10 C11 C12 109.43(6)
C4 C11 C12 110.93(6)
C11 C12 C1 113.39(6)
O1 C13 O2 123.70(7)
O1 C13 C1 126.22(7)
O2 C13 C1 110.07(6)
O3 C15 O4 123.88(7)
O3 C15 C1 125.97(7)
O4 C15 C1 110.12(6)

loop_
_geom_bond_atom_site_label_1
_geom_bond_atom_site_label_2
_geom_bond_distance
O1 C13 1.2024(9)
O2 C13 1.3430(9)
O2 C14 1.4460(9)
O3 C15 1.2043(9)
O4 C15 1.3419(9)
O4 C16 1.4444(10)
C1 C15 1.5273(10)
C1 C13 1.5324(10)
C1 C2 1.5381(10)
C1 C12 1.5456(10)
C2 C3 1.5265(11)
C3 C4 1.5322(10)
C4 C5 1.5072(10)
C4 C11 1.5430(10)
C5 C6 1.3345(11)
C6 C7 1.5063(12)
C7 C8 1.5406(12)
C8 C9 1.5052(12)
C9 C10 1.3377(11)
C10 C11 1.5114(10)
C11 C12 1.5442(10)

loop_
_geom_torsion_atom_site_label_1
_geom_torsion_atom_site_label_2
_geom_torsion_atom_site_label_3
_geom_torsion_atom_site_label_4
_geom_torsion
C15 C1 C2 C3 -173.48(6)
C13 C1 C2 C3 68.67(7)
C12 C1 C2 C3 -54.42(8)
C1 C2 C3 C4 60.05(8)
C2 C3 C4 C5 177.70(6)
C2 C3 C4 C11 -60.00(7)
C3 C4 C5 C6 -151.26(8)
C11 C4 C5 C6 87.89(9)
C4 C5 C6 C7 -0.22(14)
C5 C6 C7 C8 -23.77(12)
C6 C7 C8 C9 -53.00(10)
C7 C8 C9 C10 84.05(11)
C8 C9 C10 C11 0.81(14)
C9 C10 C11 C4 -21.45(12)
C9 C10 C11 C12 105.29(9)
C5 C4 C11 C10 -56.69(8)
C3 C4 C11 C10 -178.22(6)
C5 C4 C11 C12 177.31(6)
C3 C4 C11 C12 55.79(7)
C10 C11 C12 C1 176.54(6)
C4 C11 C12 C1 -53.66(8)
C15 C1 C12 C11 172.90(5)
C13 C1 C12 C11 -70.85(7)
C2 C1 C12 C11 52.28(7)
C14 O2 C13 O1 -1.77(11)
C14 O2 C13 C1 177.49(6)
C15 C1 C13 O1 116.02(8)
C2 C1 C13 O1 -123.75(8)
C12 C1 C13 O1 -1.07(10)
C15 C1 C13 O2 -63.22(7)
C2 C1 C13 O2 57.02(8)
C12 C1 C13 O2 179.69(6)
C16 O4 C15 O3 1.87(11)
C16 O4 C15 C1 -176.42(6)
C13 C1 C15 O3 132.19(8)
C2 C1 C15 O3 11.66(10)
C12 C1 C15 O3 -108.76(8)
C13 C1 C15 O4 -49.56(7)
C2 C1 C15 O4 -170.09(6)
C12 C1 C15 O4 69.49(7)
